data_4025414
loop_
_publ_author_name
'Mohamed Abboud'
'Victor Mamane'
'Emmanuel Aubert'
'Claude Lecomte'
'Yves Fort'

_publ_contact_author_address
;Equipe Synth\`ese Organom\'etallique de R\'eactivit\'e (SOR)
Laboratoire SRSMC UMR CNRS-UHP 7565
Nancy-Universit\'e
Boulevard des Aiguillettes BP70239
54506 Vandoeuvre-l\`es-Nancy
France
;
_publ_contact_author_email victor.mamane@sor.uhp-nancy.fr
_publ_contact_author_fax '(33) 3 83 68 47 85'
_publ_contact_author_name 'Mamane, Victor'
_publ_contact_author_phone '(33) 3 83 68 43 20'
_publ_section_title
;
 Synthesis of Polyhalogenated 4,4'-Bipyridines via a Simple Dimerization
 Procedure
;
_journal_name_full 'Journal of Organic Chemistry'
_journal_page_first 3224
_journal_page_last 3231
_journal_paper_doi 10.1021/jo100152e
_journal_volume 75
_journal_year 2010
_chemical_formula_moiety 'C10 H5 Br Cl2 N2'
_chemical_formula_sum 'C10 H5 Br Cl2 N2'
_chemical_formula_weight 303.97
_chemical_name_systematic
;
 5'-Bromo-6,2'-dichloro-[2,4']bipyridinyl
;
_space_group_IT_number 33
_symmetry_cell_setting orthorhombic
_symmetry_space_group_name_Hall 'P 2c -2n'
_symmetry_space_group_name_H-M 'P n a 21'
_atom_sites_solution_hydrogens difmap
_atom_sites_solution_primary direct
_atom_sites_solution_secondary difmap
_audit_creation_method SHELXL-97
_cell_angle_alpha 90.00
_cell_angle_beta 90.00
_cell_angle_gamma 90.00
_cell_formula_units_Z 4
_cell_length_a 13.6345(3)
_cell_length_b 3.81440(10)
_cell_length_c 19.8330(5)
_cell_measurement_reflns_used 9486
_cell_measurement_temperature 110(2)
_cell_measurement_theta_max 37.4538
_cell_measurement_theta_min 3.4154
_cell_volume 1031.46(4)
_computing_cell_refinement
;
CrysAlisPro, Oxford Diffraction Ltd.,
Version 1.171.33.41 (release 06-05-2009 CrysAlis171 .NET)
(compiled May  6 2009,17:20:42)
;
_computing_data_collection
;
CrysAlisPro, Oxford Diffraction Ltd.,
Version 1.171.33.41 (release 06-05-2009 CrysAlis171 .NET)
(compiled May  6 2009,17:20:42)
;
_computing_data_reduction
;
CrysAlisPro, Oxford Diffraction Ltd.,
Version 1.171.33.41 (release 06-05-2009 CrysAlis171 .NET)
(compiled May  6 2009,17:20:42)
;
_computing_structure_refinement 'SHELXL-97 (Sheldrick, 1997)'
_computing_structure_solution
;
SIR2004: an improved tool for crystal structure determination and refinement
M. C. Burla, R. Caliandro, M. Camalli, B. Carrozzini, G. L. Cascarano,
 L. De Caro, C. Giacovazzo, G. Polidori and R. Spagna
J. Appl. Cryst. (2005). 38, 381-388
;
_diffrn_ambient_temperature 110(2)
_diffrn_detector_area_resol_mean 10.4508
_diffrn_measured_fraction_theta_full 0.999
_diffrn_measured_fraction_theta_max 0.999
_diffrn_measurement_device_type 'SuperNova, Dual, Cu at zero, Atlas'
_diffrn_radiation_monochromator mirror
_diffrn_radiation_source 'Enhance (Mo) X-ray Source'
_diffrn_radiation_type MoK\a
_diffrn_radiation_wavelength 0.71073
_diffrn_reflns_av_R_equivalents 0.0361
_diffrn_reflns_av_sigmaI/netI 0.0610
_diffrn_reflns_limit_h_max 21
_diffrn_reflns_limit_h_min -21
_diffrn_reflns_limit_k_max 6
_diffrn_reflns_limit_k_min -6
_diffrn_reflns_limit_l_max 31
_diffrn_reflns_limit_l_min -31
_diffrn_reflns_number 13888
_diffrn_reflns_theta_full 34.65
_diffrn_reflns_theta_max 34.65
_diffrn_reflns_theta_min 3.63
_exptl_absorpt_coefficient_mu 4.458
_exptl_absorpt_correction_T_max 0.797
_exptl_absorpt_correction_T_min 0.375
_exptl_absorpt_correction_type analytical
_exptl_absorpt_process_details
;
CrysAlisPro, Oxford Diffraction Ltd.,
Version 1.171.33.41 (release 06-05-2009 CrysAlis171 .NET)
(compiled May  6 2009,17:20:42)
Analytical numeric absorption correction using a multifaceted crystal
            model based on expressions derived by R.C. Clark & J.S. Reid.
(Clark, R. C. & Reid, J. S. (1995). Acta Cryst. A51, 887-897)
;
_exptl_crystal_colour colorless
_exptl_crystal_density_diffrn 1.957
_exptl_crystal_density_method 'not measured'
_exptl_crystal_description plate
_exptl_crystal_F_000 592
_exptl_crystal_size_max 0.2974
_exptl_crystal_size_mid 0.1621
_exptl_crystal_size_min 0.0598
_refine_diff_density_max 1.382
_refine_diff_density_min -0.404
_refine_diff_density_rms 0.090
_refine_ls_abs_structure_details 'Flack H D (1983), Acta Cryst. A39, 876-881'
_refine_ls_abs_structure_Flack 0.016(5)
_refine_ls_extinction_method none
_refine_ls_goodness_of_fit_ref 1.073
_refine_ls_hydrogen_treatment constr
_refine_ls_matrix_type full
_refine_ls_number_parameters 137
_refine_ls_number_reflns 4252
_refine_ls_number_restraints 1
_refine_ls_restrained_S_all 1.073
_refine_ls_R_factor_all 0.0355
_refine_ls_R_factor_gt 0.0284
_refine_ls_shift/su_max 0.002
_refine_ls_shift/su_mean 0.000
_refine_ls_structure_factor_coef Fsqd
_refine_ls_weighting_details 'calc w=1/[\s^2^(Fo^2^)+(0.0277P)^2^+0.2819P] where P=(Fo^2^+2Fc^2^)/3'
_refine_ls_weighting_scheme calc
_refine_ls_wR_factor_gt 0.0561
_refine_ls_wR_factor_ref 0.0576
_reflns_number_gt 3845
_reflns_number_total 4252
_reflns_threshold_expression >2sigma(I)
_cod_data_source_file jo100152e_si_006.cif
_cod_data_source_block 6-ma234p3
_cod_database_code 4025414

loop_
_symmetry_equiv_pos_as_xyz
'x, y, z'
'-x, -y, z+1/2'
'-x+1/2, y+1/2, z+1/2'
'x+1/2, -y+1/2, z'

loop_
_atom_site_label
_atom_site_type_symbol
_atom_site_fract_x
_atom_site_fract_y
_atom_site_fract_z
_atom_site_U_iso_or_equiv
_atom_site_adp_type
_atom_site_occupancy
_atom_site_symmetry_multiplicity
_atom_site_calc_flag
_atom_site_refinement_flags
_atom_site_disorder_assembly
_atom_site_disorder_group
Br1 Br 0.532016(11) 0.21189(4) 0.471724(8) 0.01276(4) Uani 1 1 d . . .
Cl2 Cl 0.96329(3) 0.24595(13) 0.29386(3) 0.01758(10) Uani 1 1 d . . .
Cl1 Cl 0.90389(4) -0.23968(13) 0.64039(3) 0.01882(10) Uani 1 1 d . . .
N7 N 0.83420(11) 0.0804(4) 0.38592(8) 0.0113(3) Uani 1 1 d . . .
C6 C 0.64784(14) 0.0751(5) 0.58568(10) 0.0153(3) Uani 1 1 d . . .
H6 H 0.5898 0.1511 0.6078 0.018 Uiso 1 1 calc R . .
C11 C 0.67694(14) -0.1785(5) 0.36227(10) 0.0123(3) Uani 1 1 d . . .
H11 H 0.6162 -0.2668 0.3785 0.015 Uiso 1 1 calc R . .
N1 N 0.72475(12) -0.0159(5) 0.62382(9) 0.0167(3) Uani 1 1 d . . .
C3 C 0.81264(13) -0.1393(5) 0.52120(10) 0.0115(3) Uani 1 1 d . . .
H3 H 0.8720 -0.2174 0.5011 0.014 Uiso 1 1 calc R . .
C2 C 0.80362(14) -0.1213(5) 0.59062(10) 0.0127(3) Uani 1 1 d . . .
C10 C 0.69800(15) -0.1814(5) 0.29378(10) 0.0146(3) Uani 1 1 d . . .
H10 H 0.6519 -0.2745 0.2626 0.017 Uiso 1 1 calc R . .
C5 C 0.64802(12) 0.0646(5) 0.51566(10) 0.0114(3) Uani 1 1 d . . .
C8 C 0.85041(13) 0.0777(5) 0.32012(10) 0.0123(3) Uani 1 1 d . . .
C9 C 0.78671(14) -0.0476(5) 0.27117(10) 0.0145(4) Uani 1 1 d . . .
H9 H 0.8030 -0.0420 0.2246 0.017 Uiso 1 1 calc R . .
C4 C 0.73286(12) -0.0405(4) 0.48134(10) 0.0098(3) Uani 1 1 d . . .
C12 C 0.74637(13) -0.0441(4) 0.40682(10) 0.0104(3) Uani 1 1 d . . .

loop_
_atom_site_aniso_label
_atom_site_aniso_U_11
_atom_site_aniso_U_22
_atom_site_aniso_U_33
_atom_site_aniso_U_23
_atom_site_aniso_U_13
_atom_site_aniso_U_12
Br1 0.00955(6) 0.01255(6) 0.01618(8) 0.00266(12) 0.00114(8) 0.00131(5)
Cl2 0.01317(18) 0.0249(2) 0.0147(2) 0.00167(16) 0.00491(16) -0.00276(16)
Cl1 0.0175(2) 0.0267(2) 0.0122(2) 0.00170(18) -0.00423(17) 0.00431(17)
N7 0.0098(6) 0.0135(7) 0.0107(7) -0.0003(5) 0.0004(5) 0.0003(5)
C6 0.0134(8) 0.0178(9) 0.0145(9) -0.0019(7) 0.0044(7) 0.0002(6)
C11 0.0121(7) 0.0121(7) 0.0126(8) -0.0005(6) 0.0008(6) -0.0010(6)
N1 0.0173(7) 0.0204(8) 0.0124(8) -0.0010(6) 0.0011(6) 0.0009(6)
C3 0.0124(7) 0.0120(7) 0.0100(8) 0.0001(6) 0.0001(6) -0.0001(6)
C2 0.0129(7) 0.0136(8) 0.0116(9) 0.0005(6) -0.0029(6) 0.0006(6)
C10 0.0173(8) 0.0151(8) 0.0112(9) -0.0014(6) -0.0025(7) -0.0008(7)
C5 0.0100(7) 0.0108(7) 0.0135(8) 0.0011(6) 0.0006(6) 0.0008(6)
C8 0.0111(7) 0.0135(8) 0.0122(8) 0.0007(6) 0.0023(6) 0.0006(6)
C9 0.0162(8) 0.0180(9) 0.0094(8) -0.0007(7) 0.0006(6) 0.0008(7)
C4 0.0107(6) 0.0088(6) 0.0098(10) -0.0002(6) 0.0015(6) -0.0014(5)
C12 0.0112(7) 0.0099(7) 0.0099(8) 0.0006(6) 0.0007(6) 0.0004(6)

loop_
_atom_type_symbol
_atom_type_description
_atom_type_scat_dispersion_real
_atom_type_scat_dispersion_imag
_atom_type_scat_source
C C 0.0033 0.0016 'International Tables Vol C Tables 4.2.6.8 and 6.1.1.4'
H H 0.0000 0.0000 'International Tables Vol C Tables 4.2.6.8 and 6.1.1.4'
N N 0.0061 0.0033 'International Tables Vol C Tables 4.2.6.8 and 6.1.1.4'
Cl Cl 0.1484 0.1585 'International Tables Vol C Tables 4.2.6.8 and 6.1.1.4'
Br Br -0.2901 2.4595 'International Tables Vol C Tables 4.2.6.8 and 6.1.1.4'

loop_
_geom_angle_atom_site_label_1
_geom_angle_atom_site_label_2
_geom_angle_atom_site_label_3
_geom_angle
_geom_angle_site_symmetry_1
_geom_angle_site_symmetry_3
_geom_angle_publ_flag
C8 N7 C12 116.55(15) . . ?
N1 C6 C5 123.78(17) . . ?
N1 C6 H6 118.1 . . ?
C5 C6 H6 118.1 . . ?
C10 C11 C12 118.89(17) . . ?
C10 C11 H11 120.6 . . ?
C12 C11 H11 120.6 . . ?
C2 N1 C6 115.72(17) . . ?
C2 C3 C4 118.72(17) . . ?
C2 C3 H3 120.6 . . ?
C4 C3 H3 120.6 . . ?
N1 C2 C3 125.61(18) . . ?
N1 C2 Cl1 115.69(15) . . ?
C3 C2 Cl1 118.69(15) . . ?
C9 C10 C11 119.58(18) . . ?
C9 C10 H10 120.2 . . ?
C11 C10 H10 120.2 . . ?
C6 C5 C4 119.69(17) . . ?
C6 C5 Br1 116.78(13) . . ?
C4 C5 Br1 123.49(14) . . ?
N7 C8 C9 126.02(17) . . ?
N7 C8 Cl2 115.98(14) . . ?
C9 C8 Cl2 118.00(15) . . ?
C10 C9 C8 116.50(18) . . ?
C10 C9 H9 121.7 . . ?
C8 C9 H9 121.7 . . ?
C3 C4 C5 116.45(17) . . ?
C3 C4 C12 117.57(15) . . ?
C5 C4 C12 125.94(16) . . ?
N7 C12 C11 122.43(17) . . ?
N7 C12 C4 114.21(15) . . ?
C11 C12 C4 123.30(16) . . ?

loop_
_geom_bond_atom_site_label_1
_geom_bond_atom_site_label_2
_geom_bond_distance
_geom_bond_site_symmetry_2
_geom_bond_publ_flag
Br1 C5 1.8912(18) . ?
Cl2 C8 1.7470(18) . ?
Cl1 C2 1.7458(19) . ?
N7 C8 1.324(2) . ?
N7 C12 1.353(2) . ?
C6 N1 1.339(3) . ?
C6 C5 1.389(3) . ?
C6 H6 0.9500 . ?
C11 C10 1.388(3) . ?
C11 C12 1.393(3) . ?
C11 H11 0.9500 . ?
N1 C2 1.323(3) . ?
C3 C2 1.384(3) . ?
C3 C4 1.396(2) . ?
C3 H3 0.9500 . ?
C10 C9 1.387(3) . ?
C10 H10 0.9500 . ?
C5 C4 1.401(2) . ?
C8 C9 1.388(3) . ?
C9 H9 0.9500 . ?
C4 C12 1.490(3) . ?

loop_
_geom_torsion_atom_site_label_1
_geom_torsion_atom_site_label_2
_geom_torsion_atom_site_label_3
_geom_torsion_atom_site_label_4
_geom_torsion
_geom_torsion_site_symmetry_1
_geom_torsion_site_symmetry_2
_geom_torsion_site_symmetry_3
_geom_torsion_site_symmetry_4
_geom_torsion_publ_flag
C5 C6 N1 C2 -0.3(3) . . . . ?
C6 N1 C2 C3 0.9(3) . . . . ?
C6 N1 C2 Cl1 179.98(15) . . . . ?
C4 C3 C2 N1 -0.2(3) . . . . ?
C4 C3 C2 Cl1 -179.21(13) . . . . ?
C12 C11 C10 C9 -0.7(3) . . . . ?
N1 C6 C5 C4 -1.1(3) . . . . ?
N1 C6 C5 Br1 -179.01(16) . . . . ?
C12 N7 C8 C9 -1.5(3) . . . . ?
C12 N7 C8 Cl2 178.98(13) . . . . ?
C11 C10 C9 C8 1.1(3) . . . . ?
N7 C8 C9 C10 0.1(3) . . . . ?
Cl2 C8 C9 C10 179.60(15) . . . . ?
C2 C3 C4 C5 -1.2(3) . . . . ?
C2 C3 C4 C12 176.79(16) . . . . ?
C6 C5 C4 C3 1.8(3) . . . . ?
Br1 C5 C4 C3 179.53(13) . . . . ?
C6 C5 C4 C12 -176.01(17) . . . . ?
Br1 C5 C4 C12 1.8(3) . . . . ?
C8 N7 C12 C11 1.8(3) . . . . ?
C8 N7 C12 C4 178.99(16) . . . . ?
C10 C11 C12 N7 -0.8(3) . . . . ?
C10 C11 C12 C4 -177.69(17) . . . . ?
C3 C4 C12 N7 -40.9(2) . . . . ?
C5 C4 C12 N7 136.82(18) . . . . ?
C3 C4 C12 C11 136.24(18) . . . . ?
C5 C4 C12 C11 -46.0(3) . . . . ?

loop_
_cod_related_entry_id
_cod_related_entry_database
_cod_related_entry_code
1 ChemSpider 30659199
